data_2227507
loop_
_publ_author_name
'Ramzan, Muhammad'
'Pervez, Humayun'
'Yaqub, Muhammad'
'Tahir, M. Nawaz'

_publ_section_title
;
 1-(2-Oxoindolin-3-ylidene)-4-[2-(trifluoromethyl)phenyl]thiosemicarbazide
;
_journal_coeditor_code HB5611
_journal_issue 9
_journal_name_full 'Acta Crystallographica Section E'
_journal_page_first o2387
_journal_paper_doi 10.1107/S160053681003343X
_journal_volume 66
_journal_year 2010
_chemical_formula_iupac 'C16 H11 F3 N4 O S'
_chemical_formula_moiety 'C16 H11 F3 N4 O S'
_chemical_formula_sum 'C16 H11 F3 N4 O S'
_chemical_formula_weight 364.35
_chemical_name_systematic
;
1-(2-Oxoindolin-3-ylidene)-4-[2-(trifluoromethyl)phenyl]thiosemicarbazide
;
_space_group_IT_number 14
_symmetry_cell_setting monoclinic
_symmetry_space_group_name_Hall '-P 2ybc'
_symmetry_space_group_name_H-M 'P 1 21/c 1'
_atom_sites_solution_hydrogens geom
_atom_sites_solution_primary direct
_atom_sites_solution_secondary difmap
_audit_creation_method SHELXL-97
_cell_angle_alpha 90
_cell_angle_beta 93.241(3)
_cell_angle_gamma 90
_cell_formula_units_Z 4
_cell_length_a 4.5214(3)
_cell_length_b 16.6197(14)
_cell_length_c 21.6111(18)
_cell_measurement_reflns_used 1920
_cell_measurement_temperature 296(2)
_cell_measurement_theta_max 25.05
_cell_measurement_theta_min 2.25
_cell_volume 1621.4(2)
_computing_cell_refinement 'SAINT (Bruker, 2007)'
_computing_data_collection 'APEX2 (Bruker, 2007)'
_computing_data_reduction 'SAINT (Bruker, 2007)'
_computing_molecular_graphics 'ORTEP-3 (Farrugia, 1997) and PLATON (Spek, 2009)'
_computing_publication_material 'WinGX (Farrugia, 1999) and PLATON (Spek, 2009)'
_computing_structure_refinement 'SHELXL97 (Sheldrick, 2008)'
_computing_structure_solution 'SHELXS97 (Sheldrick, 2008)'
_diffrn_ambient_temperature 296(2)
_diffrn_detector_area_resol_mean 8.3
_diffrn_measured_fraction_theta_full 0.990
_diffrn_measured_fraction_theta_max 0.990
_diffrn_measurement_device_type 'Bruker Kappa APEXII CCD'
_diffrn_measurement_method \w
_diffrn_radiation_monochromator graphite
_diffrn_radiation_source 'fine-focus sealed tube'
_diffrn_radiation_type MoK\a
_diffrn_radiation_wavelength 0.71073
_diffrn_reflns_av_R_equivalents 0.0424
_diffrn_reflns_av_sigmaI/netI 0.0401
_diffrn_reflns_limit_h_max 3
_diffrn_reflns_limit_h_min -5
_diffrn_reflns_limit_k_max 19
_diffrn_reflns_limit_k_min -19
_diffrn_reflns_limit_l_max 25
_diffrn_reflns_limit_l_min -25
_diffrn_reflns_number 12183
_diffrn_reflns_theta_full 25.05
_diffrn_reflns_theta_max 25.05
_diffrn_reflns_theta_min 2.25
_diffrn_standards_number 0
_exptl_absorpt_coefficient_mu 0.244
_exptl_absorpt_correction_T_max 0.970
_exptl_absorpt_correction_T_min 0.962
_exptl_absorpt_correction_type multi-scan
_exptl_absorpt_process_details '(SADABS; Bruker, 2005)'
_exptl_crystal_colour yellow
_exptl_crystal_density_diffrn 1.493
_exptl_crystal_density_method 'not measured'
_exptl_crystal_description needle
_exptl_crystal_F_000 744
_exptl_crystal_size_max 0.32
_exptl_crystal_size_mid 0.14
_exptl_crystal_size_min 0.12
_refine_diff_density_max 0.808
_refine_diff_density_min -0.424
_refine_ls_goodness_of_fit_ref 1.018
_refine_ls_hydrogen_treatment constr
_refine_ls_matrix_type full
_refine_ls_number_parameters 227
_refine_ls_number_reflns 2886
_refine_ls_number_restraints 0
_refine_ls_restrained_S_all 1.260
_refine_ls_R_factor_all 0.0871
_refine_ls_R_factor_gt 0.0551
_refine_ls_shift/su_max 0.000
_refine_ls_shift/su_mean 0.000
_refine_ls_structure_factor_coef Fsqd
_refine_ls_weighting_details 'calc w=1/[\s^2^(Fo^2^)+(0.0760P)^2^+1.5855P] where P=(Fo^2^+2Fc^2^)/3'
_refine_ls_weighting_scheme calc
_refine_ls_wR_factor_gt 0.1425
_refine_ls_wR_factor_ref 0.1671
_reflns_number_gt 1920
_reflns_number_total 2886
_reflns_threshold_expression I>2\s(I)
_cod_data_source_file hb5611.cif
_cod_data_source_block I
_cod_original_sg_symbol_H-M 'P 21/c'
_cod_database_code 2227507
_cod_database_fobs_code 2227507

loop_
_symmetry_equiv_pos_site_id
_symmetry_equiv_pos_as_xyz
1 x,y,z
2 -x,1/2+y,1/2-z
3 -x,-y,-z
4 x,1/2-y,1/2+z

loop_
_atom_site_aniso_label
_atom_site_aniso_U_11
_atom_site_aniso_U_22
_atom_site_aniso_U_33
_atom_site_aniso_U_12
_atom_site_aniso_U_13
_atom_site_aniso_U_23
S1 0.0671(8) 0.0496(7) 0.0511(7) 0.0070(6) 0.0199(6) 0.0021(5)
F1 0.086(2) 0.083(2) 0.078(2) 0.0254(19) -0.0001(17) 0.0080(17)
F2A 0.091(2) 0.076(3) 0.070(2) 0.007(3) 0.0103(16) -0.042(2)
F3A 0.091(2) 0.076(3) 0.070(2) 0.007(3) 0.0103(16) -0.042(2)
O1 0.078(2) 0.0382(16) 0.0506(18) 0.0052(16) 0.0105(17) 0.0086(14)
N1 0.063(2) 0.0381(19) 0.049(2) -0.0037(17) 0.0070(18) 0.0155(16)
N2 0.052(2) 0.0348(18) 0.0383(18) -0.0034(16) 0.0060(16) 0.0034(15)
N3 0.057(2) 0.0297(17) 0.0429(19) 0.0026(16) 0.0086(17) 0.0053(14)
N4 0.064(2) 0.0330(19) 0.045(2) -0.0015(16) 0.0229(17) 0.0028(15)
C1 0.049(2) 0.033(2) 0.036(2) -0.0040(18) 0.0003(18) 0.0058(17)
C2 0.047(2) 0.042(2) 0.039(2) -0.009(2) 0.0005(19) 0.0043(18)
C3 0.066(3) 0.048(3) 0.049(3) -0.009(2) 0.005(2) 0.003(2)
C4 0.069(3) 0.068(3) 0.058(3) -0.008(3) 0.017(3) -0.010(3)
C5 0.068(3) 0.085(4) 0.047(3) -0.017(3) 0.015(2) 0.003(3)
C6 0.067(3) 0.069(3) 0.050(3) -0.015(3) 0.007(2) 0.019(2)
C7 0.045(2) 0.051(3) 0.041(2) -0.011(2) -0.0014(19) 0.009(2)
C8 0.055(3) 0.036(2) 0.040(2) -0.006(2) -0.002(2) 0.0090(18)
C9 0.047(2) 0.032(2) 0.034(2) -0.0045(18) 0.0019(18) 0.0011(16)
C10 0.052(3) 0.031(2) 0.047(2) 0.0045(19) 0.016(2) 0.0073(18)
C11 0.057(3) 0.032(2) 0.059(3) 0.005(2) 0.010(2) 0.0033(19)
C12 0.079(4) 0.033(3) 0.099(4) -0.008(2) 0.003(3) 0.013(3)
C13 0.091(4) 0.055(3) 0.093(4) 0.002(3) 0.016(4) 0.038(3)
C14 0.087(4) 0.066(3) 0.057(3) 0.007(3) 0.010(3) 0.023(3)
C15 0.071(3) 0.047(3) 0.050(3) -0.003(2) 0.010(2) 0.005(2)
C16 0.066(3) 0.041(3) 0.075(3) -0.006(2) 0.004(3) -0.007(2)
F2B 0.091(2) 0.076(3) 0.070(2) 0.007(3) 0.0103(16) -0.042(2)
F3B 0.091(2) 0.076(3) 0.070(2) 0.007(3) 0.0103(16) -0.042(2)

loop_
_atom_site_type_symbol
_atom_site_label
_atom_site_fract_x
_atom_site_fract_y
_atom_site_fract_z
_atom_site_U_iso_or_equiv
_atom_site_thermal_displace_type
_atom_site_calc_flag
_atom_site_refinement_flags
_atom_site_occupancy
S S1 0.1580(3) 0.24551(7) 0.21357(6) 0.0553(4) Uani . . 1.000
F F1 -0.0115(7) 0.0741(2) 0.08290(15) 0.0825(12) Uani . . 1.000
F F2A 0.375(2) 0.0318(5) 0.0597(4) 0.0788(14) Uani . . 0.517(8)
F F3A 0.0360(19) -0.0568(5) 0.0737(4) 0.0788(14) Uani . . 0.517(8)
O O1 0.4521(8) 0.42453(18) 0.06431(14) 0.0553(10) Uani . . 1.000
N N1 0.7546(8) 0.4227(2) -0.01834(16) 0.0499(11) Uani . . 1.000
N N2 0.6597(8) 0.25246(19) 0.07503(15) 0.0416(11) Uani . . 1.000
N N3 0.4709(8) 0.27331(19) 0.11784(15) 0.0430(11) Uani . . 1.000
N N4 0.4895(8) 0.14419(19) 0.15100(16) 0.0466(11) Uani . . 1.000
C C1 0.7346(9) 0.3061(2) 0.03602(18) 0.0394(12) Uani . . 1.000
C C2 0.9279(9) 0.2941(3) -0.01449(18) 0.0427(12) Uani . . 1.000
C C3 1.0847(11) 0.2284(3) -0.0344(2) 0.0543(17) Uani . . 1.000
C C4 1.2404(12) 0.2366(3) -0.0870(2) 0.0645(17) Uani . . 1.000
C C5 1.2403(12) 0.3090(4) -0.1191(2) 0.0662(19) Uani . . 1.000
C C6 1.0873(11) 0.3748(3) -0.0996(2) 0.0619(17) Uani . . 1.000
C C7 0.9314(10) 0.3661(3) -0.04719(19) 0.0458(14) Uani . . 1.000
C C8 0.6269(10) 0.3914(3) 0.03103(19) 0.0438(14) Uani . . 1.000
C C9 0.3807(9) 0.2175(2) 0.15997(17) 0.0377(12) Uani . . 1.000
C C10 0.4371(9) 0.0756(2) 0.18801(19) 0.0428(14) Uani . . 1.000
C C11 0.2761(10) 0.0108(3) 0.1631(2) 0.0491(16) Uani . . 1.000
C C12 0.2286(12) -0.0553(3) 0.2002(3) 0.070(2) Uani . . 1.000
C C13 0.3394(14) -0.0571(3) 0.2602(3) 0.079(2) Uani . . 1.000
C C14 0.5000(13) 0.0060(3) 0.2843(3) 0.0698(19) Uani . . 1.000
C C15 0.5497(11) 0.0725(3) 0.2485(2) 0.0558(17) Uani . . 1.000
C C16 0.1630(12) 0.0110(3) 0.0976(3) 0.0607(17) Uani . . 1.000
F F2B 0.361(2) -0.0028(6) 0.0569(4) 0.0788(14) Uani . . 0.483(8)
F F3B -0.057(2) -0.0436(5) 0.0932(4) 0.0788(14) Uani . . 0.483(8)
H H1 0.73080 0.47161 -0.03071 0.0598 Uiso . . 1.000
H H4 1.34692 0.19316 -0.10120 0.0768 Uiso . . 1.000
H H3 1.08507 0.18001 -0.01281 0.0654 Uiso . . 1.000
H H3A 0.40563 0.32185 0.11904 0.0515 Uiso . . 1.000
H H6 1.08915 0.42337 -0.12097 0.0737 Uiso . . 1.000
H H12 0.12021 -0.09878 0.18408 0.0849 Uiso . . 1.000
H H13 0.30519 -0.10167 0.28480 0.0948 Uiso . . 1.000
H H14 0.57634 0.00410 0.32511 0.0834 Uiso . . 1.000
H H15 0.65944 0.11541 0.26521 0.0668 Uiso . . 1.000
H H4A 0.60046 0.13790 0.12033 0.0558 Uiso . . 1.000
H H5 1.34620 0.31296 -0.15461 0.0794 Uiso . . 1.000

loop_
_atom_type_symbol
_atom_type_description
_atom_type_scat_dispersion_real
_atom_type_scat_dispersion_imag
_atom_type_scat_source
C C 0.0033 0.0016 'International Tables Vol C Tables 4.2.6.8 and 6.1.1.4'
H H 0.0000 0.0000 'International Tables Vol C Tables 4.2.6.8 and 6.1.1.4'
N N 0.0061 0.0033 'International Tables Vol C Tables 4.2.6.8 and 6.1.1.4'
O O 0.0106 0.0060 'International Tables Vol C Tables 4.2.6.8 and 6.1.1.4'
F F 0.0171 0.0103 'International Tables Vol C Tables 4.2.6.8 and 6.1.1.4'
S S 0.1246 0.1234 'International Tables Vol C Tables 4.2.6.8 and 6.1.1.4'

loop_
_geom_angle_atom_site_label_1
_geom_angle_atom_site_label_2
_geom_angle_atom_site_label_3
_geom_angle_site_symmetry_1
_geom_angle_site_symmetry_2
_geom_angle_site_symmetry_3
_geom_angle
_geom_angle_publ_flag
C7 N1 C8 . . . 112.0(4) no
N3 N2 C1 . . . 118.4(3) no
N2 N3 C9 . . . 120.4(3) no
C9 N4 C10 . . . 125.3(3) no
C8 N1 H1 . . . 124.00 no
C7 N1 H1 . . . 124.00 no
N2 N3 H3A . . . 120.00 no
C9 N3 H3A . . . 120.00 no
C10 N4 H4A . . . 117.00 no
C9 N4 H4A . . . 117.00 no
N2 C1 C8 . . . 127.3(4) no
N2 C1 C2 . . . 126.2(4) no
C2 C1 C8 . . . 106.4(3) no
C1 C2 C7 . . . 106.8(4) no
C1 C2 C3 . . . 133.1(4) no
C3 C2 C7 . . . 120.0(4) no
C2 C3 C4 . . . 118.3(4) no
C3 C4 C5 . . . 120.8(5) no
C4 C5 C6 . . . 121.5(4) no
C5 C6 C7 . . . 117.4(5) no
N1 C7 C2 . . . 109.2(4) no
N1 C7 C6 . . . 128.8(4) no
C2 C7 C6 . . . 122.0(4) no
O1 C8 C1 . . . 126.7(4) no
N1 C8 C1 . . . 105.7(4) no
O1 C8 N1 . . . 127.6(4) no
S1 C9 N4 . . . 127.4(3) no
S1 C9 N3 . . . 119.4(3) no
N3 C9 N4 . . . 113.2(3) no
N4 C10 C15 . . . 120.0(4) no
N4 C10 C11 . . . 120.3(4) no
C11 C10 C15 . . . 119.7(4) no
C12 C11 C16 . . . 120.0(5) no
C10 C11 C12 . . . 119.0(4) no
C10 C11 C16 . . . 120.9(4) no
C11 C12 C13 . . . 120.5(5) no
C12 C13 C14 . . . 120.4(5) no
C13 C14 C15 . . . 120.3(6) no
C10 C15 C14 . . . 120.1(5) no
F1 C16 C11 . . . 113.3(5) no
F1 C16 F2B . . . 113.2(6) no
F2B C16 C11 . . . 115.5(6) no
F3B C16 C11 . . . 106.3(6) no
F2B C16 F3B . . . 111.4(7) no
F1 C16 F3B . . . 95.1(5) no
F2A C16 F3A . . . 106.5(7) no
F2A C16 C11 . . . 111.4(6) no
F3A C16 C11 . . . 118.7(6) no
F1 C16 F2A . . . 94.9(5) no
F1 C16 F3A . . . 109.3(6) no
C2 C3 H3 . . . 121.00 no
C4 C3 H3 . . . 121.00 no
C3 C4 H4 . . . 120.00 no
C5 C4 H4 . . . 120.00 no
C4 C5 H5 . . . 119.00 no
C6 C5 H5 . . . 119.00 no
C5 C6 H6 . . . 121.00 no
C7 C6 H6 . . . 121.00 no
C11 C12 H12 . . . 120.00 no
C13 C12 H12 . . . 120.00 no
C12 C13 H13 . . . 120.00 no
C14 C13 H13 . . . 120.00 no
C13 C14 H14 . . . 120.00 no
C15 C14 H14 . . . 120.00 no
C10 C15 H15 . . . 120.00 no
C14 C15 H15 . . . 120.00 no

loop_
_geom_bond_atom_site_label_1
_geom_bond_atom_site_label_2
_geom_bond_site_symmetry_1
_geom_bond_site_symmetry_2
_geom_bond_distance
_geom_bond_publ_flag
S1 C9 . . 1.645(4) no
F1 C16 . . 1.340(6) no
F2A C16 . . 1.341(11) no
F2B C16 . . 1.310(11) no
F3A C16 . . 1.354(10) no
F3B C16 . . 1.346(10) no
O1 C8 . . 1.229(6) no
N1 C8 . . 1.346(6) no
N1 C7 . . 1.403(6) no
N2 C1 . . 1.286(5) no
N2 N3 . . 1.339(5) no
N3 C9 . . 1.378(5) no
N4 C10 . . 1.420(5) no
N4 C9 . . 1.332(5) no
N1 H1 . . 0.8600 no
N3 H3A . . 0.8600 no
N4 H4A . . 0.8600 no
C1 C2 . . 1.450(6) no
C1 C8 . . 1.501(6) no
C2 C3 . . 1.384(7) no
C2 C7 . . 1.390(7) no
C3 C4 . . 1.377(7) no
C4 C5 . . 1.389(8) no
C5 C6 . . 1.373(8) no
C6 C7 . . 1.375(6) no
C10 C15 . . 1.377(6) no
C10 C11 . . 1.391(6) no
C11 C12 . . 1.384(7) no
C11 C16 . . 1.478(8) no
C12 C13 . . 1.364(9) no
C13 C14 . . 1.362(8) no
C14 C15 . . 1.375(7) no
C3 H3 . . 0.9300 no
C4 H4 . . 0.9300 no
C5 H5 . . 0.9300 no
C6 H6 . . 0.9300 no
C12 H12 . . 0.9300 no
C13 H13 . . 0.9300 no
C14 H14 . . 0.9300 no
C15 H15 . . 0.9300 no

loop_
_geom_hbond_atom_site_label_D
_geom_hbond_atom_site_label_H
_geom_hbond_atom_site_label_A
_geom_hbond_site_symmetry_A
_geom_hbond_distance_DH
_geom_hbond_distance_HA
_geom_hbond_distance_DA
_geom_hbond_angle_DHA
_geom_hbond_publ_flag
N1 H1 O1 3_665 0.86 2.03 2.864(5) 163 yes
N3 H3A O1 . 0.86 2.09 2.766(4) 135 yes
N4 H4A F1 1_655 0.86 2.24 2.998(5) 147 yes
N4 H4A F2A . 0.86 2.39 2.745(9) 105 yes
N4 H4A N2 . 0.86 2.16 2.582(5) 110 yes
C3 H3 F3A 3_655 0.93 2.48 3.017(10) 117 yes
C8 O1 Cg1 1_455 1.229(6) 3.424(4) 3.835(5) 100.1(3) yes

loop_
_geom_torsion_atom_site_label_1
_geom_torsion_atom_site_label_2
_geom_torsion_atom_site_label_3
_geom_torsion_atom_site_label_4
_geom_torsion_site_symmetry_1
_geom_torsion_site_symmetry_2
_geom_torsion_site_symmetry_3
_geom_torsion_site_symmetry_4
_geom_torsion
_geom_torsion_publ_flag
C8 N1 C7 C2 . . . . -1.7(5) no
C8 N1 C7 C6 . . . . 177.6(5) no
C7 N1 C8 O1 . . . . -177.0(4) no
C7 N1 C8 C1 . . . . 1.2(5) no
C1 N2 N3 C9 . . . . 179.0(4) no
N3 N2 C1 C2 . . . . -178.0(4) no
N3 N2 C1 C8 . . . . -2.0(6) no
N2 N3 C9 S1 . . . . 177.9(3) no
N2 N3 C9 N4 . . . . -2.7(5) no
C10 N4 C9 S1 . . . . -1.6(6) no
C10 N4 C9 N3 . . . . 178.9(4) no
C9 N4 C10 C11 . . . . 113.7(5) no
C9 N4 C10 C15 . . . . -67.3(6) no
N2 C1 C2 C3 . . . . -1.7(8) no
N2 C1 C2 C7 . . . . 176.0(4) no
C8 C1 C2 C3 . . . . -178.3(5) no
C8 C1 C2 C7 . . . . -0.7(5) no
N2 C1 C8 O1 . . . . 1.3(7) no
N2 C1 C8 N1 . . . . -176.9(4) no
C2 C1 C8 O1 . . . . 177.9(4) no
C2 C1 C8 N1 . . . . -0.3(5) no
C1 C2 C3 C4 . . . . 177.1(5) no
C7 C2 C3 C4 . . . . -0.3(7) no
C1 C2 C7 N1 . . . . 1.4(5) no
C1 C2 C7 C6 . . . . -177.9(4) no
C3 C2 C7 N1 . . . . 179.4(4) no
C3 C2 C7 C6 . . . . 0.1(7) no
C2 C3 C4 C5 . . . . 0.1(7) no
C3 C4 C5 C6 . . . . 0.3(8) no
C4 C5 C6 C7 . . . . -0.6(7) no
C5 C6 C7 N1 . . . . -178.8(5) no
C5 C6 C7 C2 . . . . 0.4(7) no
N4 C10 C11 C12 . . . . 179.9(4) no
N4 C10 C11 C16 . . . . 1.5(6) no
C15 C10 C11 C12 . . . . 1.0(7) no
C15 C10 C11 C16 . . . . -177.5(4) no
N4 C10 C15 C14 . . . . -179.8(4) no
C11 C10 C15 C14 . . . . -0.8(7) no
C10 C11 C12 C13 . . . . -0.4(8) no
C16 C11 C12 C13 . . . . 178.1(5) no
C10 C11 C16 F1 . . . . -56.9(6) no
C10 C11 C16 F2A . . . . 48.7(7) no
C10 C11 C16 F3A . . . . 172.9(6) no
C12 C11 C16 F1 . . . . 124.6(5) no
C12 C11 C16 F2A . . . . -129.8(6) no
C12 C11 C16 F3A . . . . -5.6(8) no
C11 C12 C13 C14 . . . . -0.4(9) no
C12 C13 C14 C15 . . . . 0.6(9) no
C13 C14 C15 C10 . . . . 0.0(8) no
